data_4073210
loop_
_publ_author_name
'Fern\'andez, Pablo'
'Pritzkow, Hans'
'Carb\'o, Jorge J.'
'Hofmann, Peter'
'Enders, Markus'

_publ_section_title
;
 1H NMR Investigation of Paramagnetic Chromium(III) Olefin Polymerization
 Catalysts:&#x00A0; Experimental Results, Shift Assignment and Prediction
 by Quantum Chemical Calculations&#x2020;
;
_journal_issue 18
_journal_name_full Organometallics
_journal_page_first 4402
_journal_paper_doi 10.1021/om070173y
_journal_volume 26
_journal_year 2007
_chemical_formula_moiety 'C13 H27 Cl2 Cr O3'
_chemical_formula_sum 'C13 H27 Cl2 Cr O3'
_chemical_formula_weight 354.25
_chemical_name_systematic
;
 ?
;
_space_group_IT_number 14
_symmetry_cell_setting monoclinic
_symmetry_space_group_name_Hall '-P 2ybc'
_symmetry_space_group_name_H-M 'P 1 21/c 1'
_atom_sites_solution_hydrogens difmap
_atom_sites_solution_primary direct
_atom_sites_solution_secondary difmap
_audit_creation_method SHELXL-97
_cell_angle_alpha 90.00
_cell_angle_beta 91.773(2)
_cell_angle_gamma 90.00
_cell_formula_units_Z 4
_cell_length_a 8.1996(7)
_cell_length_b 12.4009(11)
_cell_length_c 16.4569(15)
_cell_measurement_temperature 173(2)
_cell_volume 1672.6(3)
_computing_cell_refinement 'Bruker SAINT'
_computing_data_collection 'Bruker SMART'
_computing_data_reduction 'Bruker SAINT'
_computing_molecular_graphics 'Bruker SHELXTL'
_computing_publication_material 'SHELXL-97 (Sheldrick, 1997)'
_computing_structure_refinement 'SHELXL-97 (Sheldrick, 1997)'
_computing_structure_solution 'SHELXS-97 (Sheldrick, 1990)'
_diffrn_ambient_temperature 173(2)
_diffrn_measured_fraction_theta_full 0.996
_diffrn_measured_fraction_theta_max 0.996
_diffrn_measurement_device_type 'CCD area detector'
_diffrn_measurement_method \w-scans
_diffrn_radiation_monochromator graphite
_diffrn_radiation_source 'fine-focus sealed tube'
_diffrn_radiation_type MoK\a
_diffrn_radiation_wavelength 0.71073
_diffrn_reflns_av_R_equivalents 0.0511
_diffrn_reflns_av_sigmaI/netI 0.0484
_diffrn_reflns_limit_h_max 10
_diffrn_reflns_limit_h_min -10
_diffrn_reflns_limit_k_max 15
_diffrn_reflns_limit_k_min 0
_diffrn_reflns_limit_l_max 20
_diffrn_reflns_limit_l_min 0
_diffrn_reflns_number 10366
_diffrn_reflns_theta_full 26.37
_diffrn_reflns_theta_max 26.37
_diffrn_reflns_theta_min 2.06
_exptl_absorpt_coefficient_mu 1.004
_exptl_absorpt_correction_T_max 1.000
_exptl_absorpt_correction_T_min 0.760
_exptl_absorpt_correction_type multi-scan
_exptl_absorpt_process_details SADABS
_exptl_crystal_colour yellow
_exptl_crystal_density_diffrn 1.407
_exptl_crystal_density_method 'not measured'
_exptl_crystal_description plate
_exptl_crystal_F_000 748
_exptl_crystal_size_max 0.28
_exptl_crystal_size_mid 0.20
_exptl_crystal_size_min 0.08
_refine_diff_density_max 0.801
_refine_diff_density_min -0.427
_refine_diff_density_rms 0.085
_refine_ls_extinction_method none
_refine_ls_goodness_of_fit_ref 1.059
_refine_ls_hydrogen_treatment refall
_refine_ls_matrix_type full
_refine_ls_number_parameters 280
_refine_ls_number_reflns 3417
_refine_ls_number_restraints 0
_refine_ls_restrained_S_all 1.059
_refine_ls_R_factor_all 0.0775
_refine_ls_R_factor_gt 0.0398
_refine_ls_shift/su_max 0.002
_refine_ls_shift/su_mean 0.000
_refine_ls_structure_factor_coef Fsqd
_refine_ls_weighting_details 'calc w=1/[\s^2^(Fo^2^)+(0.0487P)^2^+0.9543P] where P=(Fo^2^+2Fc^2^)/3'
_refine_ls_weighting_scheme calc
_refine_ls_wR_factor_gt 0.0908
_refine_ls_wR_factor_ref 0.1120
_reflns_number_gt 2307
_reflns_number_total 3417
_reflns_threshold_expression >2sigma(I)
_cod_data_source_file om070173y-file001.cif
_cod_data_source_block pf16
_cod_depositor_comments
;
The following automatic conversions were performed:

'_symmetry_cell_setting' value 'Monoclinic' changed to 'monoclinic'
according to /home/saulius/struct/CIF-dictionaries/cif_core.dic
dictionary named 'cif_core.dic' version 2.4.1 from 2010-06-29.

Automatic conversion script
Id: cif_fix_values 1715 2011-07-08 13:25:40Z adriana 
;
_cod_original_sg_symbol_H-M P2(1)/c
_cod_database_code 4073210

loop_
_symmetry_equiv_pos_as_xyz
'x, y, z'
'-x, y+1/2, -z+1/2'
'-x, -y, -z'
'x, -y-1/2, z-1/2'

loop_
_atom_site_label
_atom_site_type_symbol
_atom_site_fract_x
_atom_site_fract_y
_atom_site_fract_z
_atom_site_U_iso_or_equiv
_atom_site_adp_type
_atom_site_occupancy
_atom_site_symmetry_multiplicity
_atom_site_calc_flag
Cr1 Cr 0.23394(6) 0.75754(4) 0.24701(3) 0.02119(16) Uani 1 1 d
Cl1 Cl 0.02584(10) 0.67699(7) 0.16796(5) 0.0310(2) Uani 1 1 d
Cl2 Cl 0.44882(9) 0.82758(7) 0.32684(5) 0.0277(2) Uani 1 1 d
O1 O 0.3977(3) 0.7048(2) 0.16611(12) 0.0304(6) Uani 1 1 d
O2 O 0.2670(3) 0.60325(17) 0.31326(13) 0.0252(5) Uani 1 1 d
O3 O 0.0671(3) 0.79280(18) 0.33378(13) 0.0268(5) Uani 1 1 d
C1 C 0.2095(5) 0.9031(3) 0.1879(2) 0.0308(8) Uani 1 1 d
C2 C 0.3780(5) 0.7139(4) 0.0779(2) 0.0435(11) Uani 1 1 d
C3 C 0.4671(6) 0.6228(4) 0.0471(2) 0.0512(12) Uani 1 1 d
C4 C 0.6130(4) 0.6108(3) 0.1048(2) 0.0299(8) Uani 1 1 d
C5 C 0.5490(4) 0.6464(3) 0.1857(2) 0.0265(7) Uani 1 1 d
C6 C 0.3195(6) 0.5961(3) 0.3977(2) 0.0384(9) Uani 1 1 d
C7 C 0.2569(6) 0.4884(4) 0.4256(3) 0.0491(11) Uani 1 1 d
C8 C 0.2742(5) 0.4190(3) 0.3507(3) 0.0397(9) Uani 1 1 d
C9 C 0.2270(5) 0.4953(3) 0.2831(2) 0.0302(8) Uani 1 1 d
C10 C -0.0757(4) 0.7263(3) 0.3504(2) 0.0338(8) Uani 1 1 d
C11 C -0.1203(5) 0.7567(3) 0.4352(2) 0.0354(9) Uani 1 1 d
C12 C -0.0819(5) 0.8757(3) 0.4376(2) 0.0337(8) Uani 1 1 d
C13 C 0.0723(4) 0.8841(3) 0.3906(2) 0.0262(7) Uani 1 1 d
H1A H 0.306(5) 0.921(3) 0.164(2) 0.044(11) Uiso 1 1 d
H1B H 0.125(5) 0.898(3) 0.146(3) 0.054(12) Uiso 1 1 d
H1C H 0.186(5) 0.956(3) 0.225(3) 0.050(12) Uiso 1 1 d
H2A H 0.276(5) 0.723(3) 0.067(2) 0.030(10) Uiso 1 1 d
H2B H 0.430(8) 0.785(5) 0.058(4) 0.12(2) Uiso 1 1 d
H3A H 0.500(5) 0.636(3) -0.006(3) 0.055(13) Uiso 1 1 d
H3B H 0.367(8) 0.560(5) 0.053(4) 0.13(2) Uiso 1 1 d
H4A H 0.650(4) 0.543(3) 0.107(2) 0.034(10) Uiso 1 1 d
H4B H 0.686(5) 0.658(4) 0.088(2) 0.056(13) Uiso 1 1 d
H5A H 0.525(4) 0.586(3) 0.219(2) 0.027(9) Uiso 1 1 d
H5B H 0.622(4) 0.688(3) 0.213(2) 0.031(10) Uiso 1 1 d
H6A H 0.268(4) 0.656(3) 0.426(2) 0.037(10) Uiso 1 1 d
H6B H 0.439(5) 0.602(3) 0.402(3) 0.059(13) Uiso 1 1 d
H7A H 0.138(5) 0.492(3) 0.437(2) 0.056(13) Uiso 1 1 d
H7B H 0.322(5) 0.466(3) 0.468(2) 0.046(11) Uiso 1 1 d
H8A H 0.213(5) 0.358(3) 0.349(2) 0.041(11) Uiso 1 1 d
H8B H 0.385(5) 0.398(3) 0.343(2) 0.053(12) Uiso 1 1 d
H9A H 0.280(4) 0.483(3) 0.238(2) 0.031(10) Uiso 1 1 d
H9B H 0.107(4) 0.494(3) 0.2713(19) 0.031(9) Uiso 1 1 d
H10A H -0.158(4) 0.743(3) 0.313(2) 0.027(9) Uiso 1 1 d
H10B H -0.043(4) 0.649(3) 0.344(2) 0.031(9) Uiso 1 1 d
H11A H -0.230(5) 0.743(3) 0.444(2) 0.032(10) Uiso 1 1 d
H11B H -0.063(5) 0.714(3) 0.474(2) 0.050(12) Uiso 1 1 d
H12A H -0.068(4) 0.908(3) 0.489(2) 0.034(10) Uiso 1 1 d
H12B H -0.164(5) 0.916(3) 0.413(2) 0.040(11) Uiso 1 1 d
H13A H 0.081(4) 0.948(3) 0.3610(19) 0.022(9) Uiso 1 1 d
H13B H 0.169(5) 0.877(3) 0.424(2) 0.044(11) Uiso 1 1 d

loop_
_atom_site_aniso_label
_atom_site_aniso_U_11
_atom_site_aniso_U_22
_atom_site_aniso_U_33
_atom_site_aniso_U_23
_atom_site_aniso_U_13
_atom_site_aniso_U_12
Cr1 0.0205(3) 0.0239(3) 0.0191(3) -0.0028(2) 0.00031(19) 0.0021(2)
Cl1 0.0293(4) 0.0340(5) 0.0291(5) -0.0066(3) -0.0073(3) 0.0014(3)
Cl2 0.0256(4) 0.0324(5) 0.0250(4) -0.0061(3) 0.0006(3) -0.0038(3)
O1 0.0285(12) 0.0478(15) 0.0148(11) -0.0038(10) -0.0025(9) 0.0167(11)
O2 0.0325(12) 0.0197(12) 0.0232(12) -0.0003(9) -0.0025(9) -0.0016(9)
O3 0.0250(12) 0.0270(13) 0.0287(12) -0.0075(10) 0.0073(10) -0.0049(9)
C1 0.027(2) 0.033(2) 0.032(2) 0.0044(17) 0.0027(17) 0.0032(16)
C2 0.041(2) 0.076(3) 0.0131(17) -0.0039(18) -0.0047(16) 0.023(2)
C3 0.051(3) 0.081(3) 0.022(2) -0.007(2) 0.0044(18) 0.021(2)
C4 0.0273(19) 0.033(2) 0.029(2) -0.0019(16) 0.0032(15) 0.0032(16)
C5 0.0210(17) 0.033(2) 0.0254(18) 0.0023(15) -0.0027(14) 0.0071(14)
C6 0.053(3) 0.035(2) 0.026(2) 0.0035(16) -0.0084(18) -0.0019(19)
C7 0.062(3) 0.047(3) 0.038(3) 0.014(2) -0.005(2) -0.005(2)
C8 0.034(2) 0.025(2) 0.060(3) 0.0079(18) -0.0018(19) 0.0000(17)
C9 0.0293(19) 0.0255(19) 0.036(2) -0.0051(15) 0.0019(16) -0.0018(15)
C10 0.0264(19) 0.038(2) 0.037(2) -0.0072(17) 0.0084(16) -0.0081(16)
C11 0.032(2) 0.039(2) 0.036(2) 0.0003(17) 0.0090(17) -0.0080(17)
C12 0.035(2) 0.035(2) 0.032(2) -0.0048(17) 0.0102(16) 0.0023(17)
C13 0.0287(19) 0.0236(19) 0.0264(18) -0.0039(15) 0.0032(15) 0.0003(14)

loop_
_atom_type_symbol
_atom_type_description
_atom_type_scat_dispersion_real
_atom_type_scat_dispersion_imag
_atom_type_scat_source
C C 0.0033 0.0016 'International Tables Vol C Tables 4.2.6.8 and 6.1.1.4'
H H 0.0000 0.0000 'International Tables Vol C Tables 4.2.6.8 and 6.1.1.4'
O O 0.0106 0.0060 'International Tables Vol C Tables 4.2.6.8 and 6.1.1.4'
Cl Cl 0.1484 0.1585 'International Tables Vol C Tables 4.2.6.8 and 6.1.1.4'
Cr Cr 0.3209 0.6236 'International Tables Vol C Tables 4.2.6.8 and 6.1.1.4'

loop_
_geom_angle_atom_site_label_1
_geom_angle_atom_site_label_2
_geom_angle_atom_site_label_3
_geom_angle
O1 Cr1 O3 173.34(9)
O1 Cr1 C1 91.66(13)
O3 Cr1 C1 94.87(13)
O1 Cr1 O2 88.35(9)
O3 Cr1 O2 85.17(9)
C1 Cr1 O2 178.05(13)
O1 Cr1 Cl2 89.19(7)
O3 Cr1 Cl2 92.12(7)
C1 Cr1 Cl2 90.03(12)
O2 Cr1 Cl2 88.02(6)
O1 Cr1 Cl1 89.06(7)
O3 Cr1 Cl1 89.28(7)
C1 Cr1 Cl1 93.03(12)
O2 Cr1 Cl1 88.91(6)
Cl2 Cr1 Cl1 176.51(4)
C2 O1 C5 108.9(3)
C2 O1 Cr1 125.0(2)
C5 O1 Cr1 126.06(18)
C6 O2 C9 109.1(3)
C6 O2 Cr1 123.7(2)
C9 O2 Cr1 126.98(19)
C10 O3 C13 108.8(2)
C10 O3 Cr1 124.3(2)
C13 O3 Cr1 126.86(18)
Cr1 C1 H1A 110(2)
Cr1 C1 H1B 110(2)
H1A C1 H1B 109(3)
Cr1 C1 H1C 110(3)
H1A C1 H1C 108(3)
H1B C1 H1C 111(3)
C3 C2 O1 104.3(3)
C3 C2 H2A 122(2)
O1 C2 H2A 107(2)
C3 C2 H2B 110(3)
O1 C2 H2B 110(3)
H2A C2 H2B 104(4)
C2 C3 C4 104.7(3)
C2 C3 H3A 111(3)
C4 C3 H3A 111(3)
C2 C3 H3B 97(3)
C4 C3 H3B 116(3)
H3A C3 H3B 116(4)
C3 C4 C5 103.6(3)
C3 C4 H4A 112(2)
C5 C4 H4A 111(2)
C3 C4 H4B 106(3)
C5 C4 H4B 110(3)
H4A C4 H4B 114(4)
O1 C5 C4 105.4(3)
O1 C5 H5A 109(2)
C4 C5 H5A 111(2)
O1 C5 H5B 112(2)
C4 C5 H5B 112(2)
H5A C5 H5B 108(3)
O2 C6 C7 104.7(3)
O2 C6 H6A 107(2)
C7 C6 H6A 112(2)
O2 C6 H6B 109(2)
C7 C6 H6B 113(3)
H6A C6 H6B 111(3)
C6 C7 C8 102.5(3)
C6 C7 H7A 111(2)
C8 C7 H7A 107(2)
C6 C7 H7B 108(3)
C8 C7 H7B 113(3)
H7A C7 H7B 115(4)
C9 C8 C7 102.4(3)
C9 C8 H8A 111(2)
C7 C8 H8A 116(2)
C9 C8 H8B 107(2)
C7 C8 H8B 112(2)
H8A C8 H8B 107(3)
O2 C9 C8 106.0(3)
O2 C9 H9A 110(2)
C8 C9 H9A 112(2)
O2 C9 H9B 106.7(19)
C8 C9 H9B 111.5(19)
H9A C9 H9B 110(3)
O3 C10 C11 104.6(3)
O3 C10 H10A 108(2)
C11 C10 H10A 112(2)
O3 C10 H10B 107.6(19)
C11 C10 H10B 113.9(19)
H10A C10 H10B 110(3)
C10 C11 C12 102.3(3)
C10 C11 H11A 111(2)
C12 C11 H11A 112(2)
C10 C11 H11B 111(2)
C12 C11 H11B 115(3)
H11A C11 H11B 105(3)
C13 C12 C11 103.4(3)
C13 C12 H12A 111(2)
C11 C12 H12A 117(2)
C13 C12 H12B 111(2)
C11 C12 H12B 112(2)
H12A C12 H12B 103(3)
O3 C13 C12 105.4(3)
O3 C13 H13A 108.7(19)
C12 C13 H13A 114.2(19)
O3 C13 H13B 107(2)
C12 C13 H13B 113(2)
H13A C13 H13B 108(3)

loop_
_geom_bond_atom_site_label_1
_geom_bond_atom_site_label_2
_geom_bond_distance
Cr1 O1 2.028(2)
Cr1 O3 2.055(2)
Cr1 C1 2.058(4)
Cr1 O2 2.215(2)
Cr1 Cl2 2.3327(9)
Cr1 Cl1 2.3376(9)
O1 C2 1.460(4)
O1 C5 1.464(4)
O2 C6 1.445(4)
O2 C9 1.461(4)
O3 C10 1.465(4)
O3 C13 1.468(4)
C1 H1A 0.92(4)
C1 H1B 0.96(4)
C1 H1C 0.92(4)
C2 C3 1.446(6)
C2 H2A 0.86(4)
C2 H2B 1.04(6)
C3 C4 1.512(5)
C3 H3A 0.93(4)
C3 H3B 1.14(7)
C4 C5 1.512(5)
C4 H4A 0.89(4)
C4 H4B 0.89(4)
C5 H5A 0.95(3)
C5 H5B 0.90(4)
C6 C7 1.506(6)
C6 H6A 0.97(4)
C6 H6B 0.98(4)
C7 C8 1.513(6)
C7 H7A 1.00(4)
C7 H7B 0.91(4)
C8 C9 1.502(5)
C8 H8A 0.91(4)
C8 H8B 0.96(4)
C9 H9A 0.88(4)
C9 H9B 1.00(3)
C10 C11 1.501(5)
C10 H10A 0.92(3)
C10 H10B 1.01(4)
C11 C12 1.509(5)
C11 H11A 0.93(4)
C11 H11B 0.95(4)
C12 C13 1.506(5)
C12 H12A 0.93(4)
C12 H12B 0.92(4)
C13 H13A 0.93(3)
C13 H13B 0.95(4)
